data_1528681
loop_
_publ_author_name
'Leclaire, A.'
'Raveau, B.'

_publ_section_title
;
 The actual structure of K6 (V O)2 (V2 O3)2 (P O4)4 (P2 O7): Ordered
 distribution of P2 O7 groups and charge ordering of vanadium
;
_journal_name_full 'Journal of Solid State Chemistry'
_journal_page_first 205
_journal_page_last 211
_journal_volume 179
_journal_year 2006
_chemical_formula_sum 'K6 O31 P6 V6'
_chemical_name_systematic 'K6 (V O)2 (V2 O3)2 (P O4)4 (P2 O7)'
_space_group_IT_number 62
_symmetry_space_group_name_Hall '-P 2ac 2n'
_symmetry_space_group_name_H-M 'P n m a'
_cell_angle_alpha 90
_cell_angle_beta 90
_cell_angle_gamma 90
_cell_formula_units_Z 2
_cell_length_a 6.9801
_cell_length_b 13.389
_cell_length_c 14.2348
_cell_volume 1330.335
_citation_journal_id_ASTM JSSCBI
_cod_data_source_file Leclaire_JSSCBI_2006_1112.cif
_cod_data_source_block K6O31P6V6
_cod_database_code 1528681

loop_
_symmetry_equiv_pos_as_xyz
x,y,z
-x+1/2,-y,z+1/2
x+1/2,-y+1/2,-z+1/2
-x,y+1/2,-z
-x,-y,-z
x-1/2,y,-z-1/2
-x-1/2,y-1/2,z-1/2
x,-y-1/2,z

loop_
_atom_site_label
_atom_site_type_symbol
_atom_site_fract_x
_atom_site_fract_y
_atom_site_fract_z
_atom_site_occupancy
_atom_site_U_iso_or_equiv
O6 O-2 0.038 0.75 0.19844 1 0.0
K1 K+1 0.10098 0.00818 0.16397 1 0.0
V1 V+4 0.15881 0.12509 0.42162 1 0.0
O7 O-2 0.3573 0.64447 0.15922 1 0.0
O9 O-2 0.4112 0.25 0.15566 1 0.0
O3 O-2 0.0287 0.0131 0.35571 1 0.0
O8 O-2 0.2198 0.64355 0.33812 1 0.0
O10 O-2 0.5708 0.25 0.3138 0.5 0.0
P3 P+5 0.7801 0.25 0.26317 0.5 0.0
O1 O-2 0.3325 0.06537 0.46898 1 0.0
V2 V+5 0.2568 0.75 0.24051 1 0.0
K2 K+1 0.12295 0.25 -0.00875 1 0.0
O2 O-2 0.2247 0.25 0.45765 1 0.0
O5 O-2 0.277 0.154 0.29452 1 0.0
P1 P+5 0.03878 0.90152 0.38069 1 0.0
P2 P+5 0.3654 0.25 0.2595 0.5 0.0
O4 O-2 -0.0492 0.11519 0.51233 1 0.0
